data_2243908
loop_
_publ_author_name
'Shikhaliyev, Namiq Q.'
'Atio\(glu, Zeliha'
'Akkurt, Mehmet'
'Suleymanova, Gulnar T.'
'Babayeva, Gulnare V.'
'Mlowe, Sixberth'

_publ_section_title
;
 Crystal structure and Hirshfeld surface analysis of
 (<i>E</i>)-4-({2,2-dichloro-1-[4-(dimethylamino)phenyl]ethenyl}diazenyl)benzonitrile
;
_journal_coeditor_code VM2253
_journal_issue 10
_journal_name_full 'Acta Crystallographica Section E'
_journal_page_first
;
;
_journal_paper_doi 10.1107/S2056989021009154
_journal_volume 77
_journal_year 2021
_chemical_formula_iupac 'C17 H14 Cl2 N4'
_chemical_formula_moiety 'C17 H14 Cl2 N4'
_chemical_formula_sum 'C17 H14 Cl2 N4'
_chemical_formula_weight 345.22
_chemical_name_systematic (<i>E</i>)-4-({2,2-Dichloro-1-[4-(dimethylamino)phenyl]ethenyl}diazenyl)benzonitrile
_space_group_crystal_system monoclinic
_space_group_IT_number 14
_space_group_name_Hall '-P 2yn'
_space_group_name_H-M_alt 'P 1 21/n 1'
_atom_sites_solution_hydrogens geom
_atom_sites_solution_primary difmap
_atom_sites_solution_secondary difmap
_audit_creation_method SHELXL-2013
_cell_angle_alpha 90
_cell_angle_beta 104.39(2)
_cell_angle_gamma 90
_cell_formula_units_Z 4
_cell_length_a 12.396(3)
_cell_length_b 6.5280(7)
_cell_length_c 20.758(3)
_cell_measurement_reflns_used 600
_cell_measurement_temperature 100(2)
_cell_measurement_theta_max 28.0
_cell_measurement_theta_min 2.0
_cell_volume 1627.1(5)
_computing_cell_refinement
;
<i>iMosflm</i> (Battye <i>et al.</i>,  2011)
;
_computing_data_collection
;
<i>Marccd</i>(Doyle, 2011)
;
_computing_data_reduction
;
<i>iMosflm</i> (Battye <i>et al.</i>,  2011)
;
_computing_molecular_graphics
;
ORTEP-3 for Windows (Farrugia, 2012)
;
_computing_publication_material
;
PLATON (Spek, 2020)
;
_computing_structure_refinement
;
SHELXL (Sheldrick, 2015b)
;
_computing_structure_solution
;
SHELXT (Sheldrick, 2015a)
;
_diffrn_ambient_temperature 100(2)
_diffrn_measured_fraction_theta_full 1.000
_diffrn_measured_fraction_theta_max 0.999
_diffrn_measurement_device_type 'Rayonix SX165 CCD'
_diffrn_measurement_method '/f scan'
_diffrn_radiation_type synchrotron
_diffrn_radiation_wavelength 0.79475
_diffrn_reflns_av_R_equivalents 0.0657
_diffrn_reflns_av_unetI/netI 0.0439
_diffrn_reflns_limit_h_max 16
_diffrn_reflns_limit_h_min -16
_diffrn_reflns_limit_k_max 8
_diffrn_reflns_limit_k_min -8
_diffrn_reflns_limit_l_max 26
_diffrn_reflns_limit_l_min -25
_diffrn_reflns_number 21540
_diffrn_reflns_theta_full 28.480
_diffrn_reflns_theta_max 31.015
_diffrn_reflns_theta_min 1.952
_exptl_absorpt_coefficient_mu 0.542
_exptl_absorpt_correction_T_max 0.966
_exptl_absorpt_correction_T_min 0.939
_exptl_absorpt_correction_type multi-scan
_exptl_absorpt_process_details
;
(<i>SCALA</i>; Evans, 2006)
;
_exptl_crystal_colour colourless
_exptl_crystal_density_diffrn 1.409
_exptl_crystal_description prism
_exptl_crystal_F_000 712
_exptl_crystal_size_max 0.10
_exptl_crystal_size_mid 0.08
_exptl_crystal_size_min 0.05
_refine_diff_density_max 0.343
_refine_diff_density_min -0.358
_refine_ls_extinction_coef 0.0082(8)
_refine_ls_extinction_expression Fc^*^=kFc[1+0.001xFc^2^\l^3^/sin(2\q)]^-1/4^
_refine_ls_extinction_method SHELXL
_refine_ls_goodness_of_fit_ref 1.060
_refine_ls_hydrogen_treatment constr
_refine_ls_matrix_type full
_refine_ls_number_parameters 211
_refine_ls_number_reflns 3712
_refine_ls_number_restraints 0
_refine_ls_restrained_S_all 1.060
_refine_ls_R_factor_all 0.0561
_refine_ls_R_factor_gt 0.0403
_refine_ls_shift/su_max 0.000
_refine_ls_shift/su_mean 0.000
_refine_ls_structure_factor_coef Fsqd
_refine_ls_weighting_details 'w=1/[\s^2^(Fo^2^)+(0.0535P)^2^+0.5596P] where P=(Fo^2^+2Fc^2^)/3'
_refine_ls_weighting_scheme calc
_refine_ls_wR_factor_gt 0.1010
_refine_ls_wR_factor_ref 0.1097
_reflns_number_gt 2913
_reflns_number_total 3712
_reflns_threshold_expression 'I > 2\s(I)'
_cod_data_source_file vm2253sup1.cif
_cod_data_source_block I
_cod_original_sg_symbol_H-M 'P 21/n'
_cod_database_code 2243908
_shelx_space_group_comment
;
The symmetry employed for this shelxl refinement is uniquely defined
by the following loop, which should always be used as a source of
symmetry information in preference to the above space-group names.
They are only intended as comments.
;
_shelx_estimated_absorpt_t_min 0.947
_shelx_estimated_absorpt_t_max 0.973
_shelxl_version_number .2013

loop_
_space_group_symop_operation_xyz
'x, y, z'
'-x+1/2, y+1/2, -z+1/2'
'-x, -y, -z'
'x-1/2, -y-1/2, z-1/2'

loop_
_atom_site_type_symbol
_atom_site_label
_atom_site_fract_x
_atom_site_fract_y
_atom_site_fract_z
_atom_site_U_iso_or_equiv
_atom_site_adp_type
_atom_site_calc_flag
_atom_site_occupancy
_atom_site_disorder_assembly
_atom_site_disorder_group
Cl Cl1 0.88106(4) 1.32286(7) 0.48668(2) 0.03392(14) Uani d 1 . .
Cl Cl2 1.05932(4) 1.18867(7) 0.43125(2) 0.03201(14) Uani d 1 . .
N N1 0.91524(13) 0.8624(3) 0.37007(8) 0.0292(3) Uani d 1 . .
N N2 0.85729(13) 0.7167(3) 0.33932(8) 0.0300(3) Uani d 1 . .
N N3 0.40040(13) 0.8913(3) 0.40216(9) 0.0380(4) Uani d 1 . .
N N4 1.13398(14) -0.0162(3) 0.21331(9) 0.0398(4) Uani d 1 . .
C C1 0.85825(15) 0.9987(3) 0.40327(9) 0.0284(4) Uani d 1 . .
C C2 0.92392(15) 1.1508(3) 0.43572(9) 0.0295(4) Uani d 1 . .
C C3 0.73981(15) 0.9728(3) 0.40425(9) 0.0291(4) Uani d 1 . .
C C4 0.70143(15) 0.7904(3) 0.42580(9) 0.0310(4) Uani d 1 . .
H H4 0.7525 0.6816 0.4404 0.037 Uiso calc 1 . .
C C5 0.59082(16) 0.7638(3) 0.42649(10) 0.0330(4) Uani d 1 . .
H H5 0.5678 0.6384 0.4421 0.040 Uiso calc 1 . .
C C6 0.51174(15) 0.9206(3) 0.40439(9) 0.0310(4) Uani d 1 . .
C C7 0.55024(15) 1.1054(3) 0.38262(9) 0.0312(4) Uani d 1 . .
H H7 0.4994 1.2145 0.3678 0.037 Uiso calc 1 . .
C C8 0.66197(15) 1.1295(3) 0.38267(9) 0.0294(4) Uani d 1 . .
H H8 0.6859 1.2551 0.3677 0.035 Uiso calc 1 . .
C C9 0.36642(18) 0.7158(4) 0.43561(12) 0.0434(5) Uani d 1 . .
H H9A 0.3835 0.5892 0.4148 0.065 Uiso calc 1 . .
H H9B 0.2862 0.7231 0.4319 0.065 Uiso calc 1 . .
H H9C 0.4067 0.7169 0.4826 0.065 Uiso calc 1 . .
C C10 0.32281(16) 1.0620(4) 0.38642(11) 0.0410(5) Uani d 1 . .
H H10A 0.3390 1.1609 0.4231 0.061 Uiso calc 1 . .
H H10B 0.2465 1.0113 0.3800 0.061 Uiso calc 1 . .
H H10C 0.3307 1.1290 0.3456 0.061 Uiso calc 1 . .
C C11 0.92081(15) 0.5780(3) 0.30993(9) 0.0291(4) Uani d 1 . .
C C12 1.03445(15) 0.6030(3) 0.31285(9) 0.0315(4) Uani d 1 . .
H H12 1.0731 0.7214 0.3330 0.038 Uiso calc 1 . .
C C13 1.08971(15) 0.4540(3) 0.28610(9) 0.0318(4) Uani d 1 . .
H H13 1.1666 0.4692 0.2878 0.038 Uiso calc 1 . .
C C14 1.03148(15) 0.2803(3) 0.25645(9) 0.0297(4) Uani d 1 . .
C C15 0.91773(15) 0.2583(3) 0.25146(9) 0.0308(4) Uani d 1 . .
H H15 0.8784 0.1423 0.2299 0.037 Uiso calc 1 . .
C C16 0.86290(15) 0.4084(3) 0.27846(9) 0.0308(4) Uani d 1 . .
H H16 0.7855 0.3952 0.2754 0.037 Uiso calc 1 . .
C C17 1.08914(15) 0.1179(3) 0.23155(10) 0.0329(4) Uani d 1 . .

loop_
_atom_site_aniso_label
_atom_site_aniso_U_11
_atom_site_aniso_U_22
_atom_site_aniso_U_33
_atom_site_aniso_U_12
_atom_site_aniso_U_13
_atom_site_aniso_U_23
Cl1 0.0306(2) 0.0350(3) 0.0359(3) 0.00155(18) 0.00763(19) -0.00490(19)
Cl2 0.0255(2) 0.0375(3) 0.0326(2) -0.00150(18) 0.00657(17) 0.00029(19)
N1 0.0276(7) 0.0326(9) 0.0261(8) 0.0018(6) 0.0045(6) 0.0004(6)
N2 0.0254(7) 0.0358(9) 0.0275(8) 0.0029(6) 0.0043(6) -0.0011(7)
N3 0.0275(8) 0.0428(10) 0.0457(10) 0.0004(7) 0.0126(7) 0.0039(8)
N4 0.0316(8) 0.0444(11) 0.0441(10) 0.0004(8) 0.0109(7) -0.0063(8)
C1 0.0270(9) 0.0323(10) 0.0254(9) 0.0026(7) 0.0055(7) 0.0026(7)
C2 0.0257(9) 0.0348(10) 0.0272(9) 0.0036(7) 0.0052(7) 0.0033(7)
C3 0.0271(9) 0.0333(10) 0.0261(9) 0.0017(7) 0.0051(7) -0.0007(7)
C4 0.0284(9) 0.0334(11) 0.0300(9) 0.0034(7) 0.0049(7) 0.0010(8)
C5 0.0313(9) 0.0375(11) 0.0304(10) -0.0013(8) 0.0081(8) 0.0007(8)
C6 0.0258(9) 0.0384(11) 0.0289(9) -0.0008(8) 0.0071(7) -0.0017(8)
C7 0.0276(9) 0.0352(10) 0.0301(9) 0.0048(8) 0.0062(7) -0.0010(8)
C8 0.0269(9) 0.0326(10) 0.0277(9) 0.0013(7) 0.0053(7) 0.0000(8)
C9 0.0360(11) 0.0539(14) 0.0430(12) -0.0065(10) 0.0153(9) 0.0035(10)
C10 0.0251(9) 0.0503(13) 0.0475(12) 0.0022(9) 0.0089(8) -0.0047(10)
C11 0.0258(9) 0.0345(11) 0.0264(9) 0.0030(7) 0.0052(7) 0.0024(8)
C12 0.0266(9) 0.0347(10) 0.0326(10) -0.0018(8) 0.0064(7) 0.0001(8)
C13 0.0255(9) 0.0388(11) 0.0317(10) -0.0001(8) 0.0085(7) 0.0016(8)
C14 0.0271(9) 0.0364(11) 0.0258(9) 0.0020(7) 0.0069(7) 0.0010(8)
C15 0.0274(9) 0.0355(10) 0.0287(9) -0.0008(8) 0.0057(7) 0.0000(8)
C16 0.0231(8) 0.0403(11) 0.0283(9) -0.0002(8) 0.0052(7) -0.0014(8)
C17 0.0267(9) 0.0405(11) 0.0311(9) -0.0009(8) 0.0064(7) -0.0002(9)

loop_
_atom_type_symbol
_atom_type_description
_atom_type_scat_dispersion_real
_atom_type_scat_dispersion_imag
_atom_type_scat_source
C C 0.0047 0.0021 'International Tables Vol C Tables 4.2.6.8 and 6.1.1.4'
H H 0.0000 0.0000 'International Tables Vol C Tables 4.2.6.8 and 6.1.1.4'
N N 0.0086 0.0042 'International Tables Vol C Tables 4.2.6.8 and 6.1.1.4'
Cl Cl 0.1755 0.1995 'International Tables Vol C Tables 4.2.6.8 and 6.1.1.4'

loop_
_geom_angle_atom_site_label_1
_geom_angle_atom_site_label_2
_geom_angle_atom_site_label_3
_geom_angle_site_symmetry_1
_geom_angle_site_symmetry_3
_geom_angle
_geom_angle_publ_flag
N2 N1 C1 . . 115.36(15) ?
N1 N2 C11 . . 112.77(15) ?
C6 N3 C10 . . 120.00(18) ?
C6 N3 C9 . . 119.85(18) ?
C10 N3 C9 . . 117.17(17) ?
C2 C1 N1 . . 113.08(16) ?
C2 C1 C3 . . 123.52(17) ?
N1 C1 C3 . . 123.36(17) ?
C1 C2 Cl1 . . 123.19(15) ?
C1 C2 Cl2 . . 123.55(15) ?
Cl1 C2 Cl2 . . 113.26(11) ?
C4 C3 C8 . . 117.53(17) ?
C4 C3 C1 . . 121.25(17) ?
C8 C3 C1 . . 121.21(18) ?
C5 C4 C3 . . 121.80(18) ?
C5 C4 H4 . . 119.1 ?
C3 C4 H4 . . 119.1 ?
C4 C5 C6 . . 120.97(19) ?
C4 C5 H5 . . 119.5 ?
C6 C5 H5 . . 119.5 ?
N3 C6 C5 . . 121.14(18) ?
N3 C6 C7 . . 121.41(18) ?
C5 C6 C7 . . 117.41(17) ?
C8 C7 C6 . . 120.71(18) ?
C8 C7 H7 . . 119.6 ?
C6 C7 H7 . . 119.6 ?
C7 C8 C3 . . 121.57(19) ?
C7 C8 H8 . . 119.2 ?
C3 C8 H8 . . 119.2 ?
N3 C9 H9A . . 109.5 ?
N3 C9 H9B . . 109.5 ?
H9A C9 H9B . . 109.5 ?
N3 C9 H9C . . 109.5 ?
H9A C9 H9C . . 109.5 ?
H9B C9 H9C . . 109.5 ?
N3 C10 H10A . . 109.5 ?
N3 C10 H10B . . 109.5 ?
H10A C10 H10B . . 109.5 ?
N3 C10 H10C . . 109.5 ?
H10A C10 H10C . . 109.5 ?
H10B C10 H10C . . 109.5 ?
C16 C11 C12 . . 120.54(17) ?
C16 C11 N2 . . 115.41(16) ?
C12 C11 N2 . . 124.03(17) ?
C13 C12 C11 . . 119.48(18) ?
C13 C12 H12 . . 120.3 ?
C11 C12 H12 . . 120.3 ?
C12 C13 C14 . . 119.54(17) ?
C12 C13 H13 . . 120.2 ?
C14 C13 H13 . . 120.2 ?
C15 C14 C13 . . 121.10(18) ?
C15 C14 C17 . . 118.60(18) ?
C13 C14 C17 . . 120.29(17) ?
C16 C15 C14 . . 118.99(18) ?
C16 C15 H15 . . 120.5 ?
C14 C15 H15 . . 120.5 ?
C15 C16 C11 . . 120.29(17) ?
C15 C16 H16 . . 119.9 ?
C11 C16 H16 . . 119.9 ?
N4 C17 C14 . . 177.5(2) ?

loop_
_geom_bond_atom_site_label_1
_geom_bond_atom_site_label_2
_geom_bond_site_symmetry_2
_geom_bond_distance
_geom_bond_publ_flag
Cl1 C2 . 1.715(2) ?
Cl2 C2 . 1.7217(19) ?
N1 N2 . 1.265(2) ?
N1 C1 . 1.417(2) ?
N2 C11 . 1.432(2) ?
N3 C6 . 1.383(2) ?
N3 C10 . 1.456(3) ?
N3 C9 . 1.455(3) ?
N4 C17 . 1.150(3) ?
C1 C2 . 1.353(3) ?
C1 C3 . 1.483(2) ?
C3 C4 . 1.396(3) ?
C3 C8 . 1.401(3) ?
C4 C5 . 1.386(3) ?
C4 H4 . 0.9500 ?
C5 C6 . 1.412(3) ?
C5 H5 . 0.9500 ?
C6 C7 . 1.412(3) ?
C7 C8 . 1.394(3) ?
C7 H7 . 0.9500 ?
C8 H8 . 0.9500 ?
C9 H9A . 0.9800 ?
C9 H9B . 0.9800 ?
C9 H9C . 0.9800 ?
C10 H10A . 0.9800 ?
C10 H10B . 0.9800 ?
C10 H10C . 0.9800 ?
C11 C16 . 1.391(3) ?
C11 C12 . 1.404(2) ?
C12 C13 . 1.383(3) ?
C12 H12 . 0.9500 ?
C13 C14 . 1.402(3) ?
C13 H13 . 0.9500 ?
C14 C15 . 1.395(3) ?
C14 C17 . 1.444(3) ?
C15 C16 . 1.388(3) ?
C15 H15 . 0.9500 ?
C16 H16 . 0.9500 ?

loop_
_geom_hbond_atom_site_label_D
_geom_hbond_atom_site_label_H
_geom_hbond_atom_site_label_A
_geom_hbond_site_symmetry_A
_geom_hbond_distance_DH
_geom_hbond_distance_HA
_geom_hbond_distance_DA
_geom_hbond_angle_DHA
_geom_hbond_publ_flag
C13 H13 N4 2_755 0.95 2.48 3.428(3) 175 yes

loop_
_geom_torsion_atom_site_label_1
_geom_torsion_atom_site_label_2
_geom_torsion_atom_site_label_3
_geom_torsion_atom_site_label_4
_geom_torsion_site_symmetry_1
_geom_torsion_site_symmetry_2
_geom_torsion_site_symmetry_3
_geom_torsion_site_symmetry_4
_geom_torsion
_geom_torsion_publ_flag
C1 N1 N2 C11 . . . . -176.74(15) ?
N2 N1 C1 C2 . . . . 179.58(16) ?
N2 N1 C1 C3 . . . . 1.6(3) ?
N1 C1 C2 Cl1 . . . . -173.44(13) ?
C3 C1 C2 Cl1 . . . . 4.5(3) ?
N1 C1 C2 Cl2 . . . . 5.4(2) ?
C3 C1 C2 Cl2 . . . . -176.62(14) ?
C2 C1 C3 C4 . . . . -123.2(2) ?
N1 C1 C3 C4 . . . . 54.5(3) ?
C2 C1 C3 C8 . . . . 57.7(3) ?
N1 C1 C3 C8 . . . . -124.5(2) ?
C8 C3 C4 C5 . . . . -0.4(3) ?
C1 C3 C4 C5 . . . . -179.54(18) ?
C3 C4 C5 C6 . . . . 0.9(3) ?
C10 N3 C6 C5 . . . . 173.06(19) ?
C9 N3 C6 C5 . . . . 13.1(3) ?
C10 N3 C6 C7 . . . . -9.1(3) ?
C9 N3 C6 C7 . . . . -169.03(19) ?
C4 C5 C6 N3 . . . . 177.02(18) ?
C4 C5 C6 C7 . . . . -0.9(3) ?
N3 C6 C7 C8 . . . . -177.38(18) ?
C5 C6 C7 C8 . . . . 0.5(3) ?
C6 C7 C8 C3 . . . . -0.1(3) ?
C4 C3 C8 C7 . . . . 0.1(3) ?
C1 C3 C8 C7 . . . . 179.17(17) ?
N1 N2 C11 C16 . . . . 176.66(16) ?
N1 N2 C11 C12 . . . . -1.9(3) ?
C16 C11 C12 C13 . . . . -2.2(3) ?
N2 C11 C12 C13 . . . . 176.31(17) ?
C11 C12 C13 C14 . . . . 0.0(3) ?
C12 C13 C14 C15 . . . . 2.2(3) ?
C12 C13 C14 C17 . . . . -176.58(18) ?
C13 C14 C15 C16 . . . . -2.2(3) ?
C17 C14 C15 C16 . . . . 176.56(18) ?
C14 C15 C16 C11 . . . . 0.0(3) ?
C12 C11 C16 C15 . . . . 2.1(3) ?
N2 C11 C16 C15 . . . . -176.47(17) ?

_cod_database_fobs_code 2243908
